data_7158248
loop_
_publ_author_name
'Hoshi, Keita'
'Yasuda, Masashi'
'Nakamura, Takumi'
'Yoshida, Yasushi'
'Ueta, Shoko'
'Minagawa, Keiji'
'Kawamura, Yasuhiko'
'Imada, Yasushi'
'Yagishita, Fumitoshi'

_publ_section_title
;
 Unexpected formation of poly-functionalized fulvenes by the reaction of a
 tetraaryl[5]cumulene with iodine.
;
_journal_issue 35
_journal_name_full 'Organic &amp; biomolecular chemistry'
_journal_page_first 7594
_journal_page_last 7597
_journal_paper_doi 10.1039/d1ob01270c
_journal_volume 19
_journal_year 2021
_chemical_formula_moiety 'C34 H29 I O4'
_chemical_formula_sum 'C34 H29 I O4'
_chemical_formula_weight 628.51
_space_group_crystal_system triclinic
_space_group_IT_number 2
_space_group_name_Hall '-P 1'
_space_group_name_H-M_alt 'P -1'
_atom_sites_solution_hydrogens geom
_atom_sites_solution_primary direct
_atom_sites_solution_secondary difmap
_audit_update_record
;
2021-06-10 deposited with the CCDC.	2021-08-16 downloaded from the CCDC.
;
_cell_angle_alpha 113.529(8)
_cell_angle_beta 109.913(8)
_cell_angle_gamma 93.193(7)
_cell_formula_units_Z 2
_cell_length_a 10.24137(19)
_cell_length_b 11.9283(2)
_cell_length_c 13.3381(2)
_cell_measurement_reflns_used 16080
_cell_measurement_temperature 104
_cell_measurement_theta_max 68.34
_cell_measurement_theta_min 3.94
_cell_volume 1369.46(15)
_computing_cell_refinement 'RAPID AUTO'
_computing_data_collection 'RAPID AUTO (Rigaku, ????)'
_computing_data_reduction 'RAPID AUTO'
_computing_molecular_graphics 'CrystalStructure 4.3'
_computing_publication_material 'CrystalStructure 4.3 (Rigaku, 2018)'
_computing_structure_refinement 'SHELXL Version 2014/7 (Sheldrick, 2008)'
_computing_structure_solution 'SIR2011 (Burla, et al., 2012)'
_diffrn_ambient_temperature 104
_diffrn_detector_area_resol_mean 10.000
_diffrn_measured_fraction_theta_full 0.981
_diffrn_measured_fraction_theta_max 0.979
_diffrn_measurement_device_type 'Rigaku R-AXIS RAPID'
_diffrn_measurement_method \w
_diffrn_radiation_type 'Cu K\a'
_diffrn_radiation_wavelength 1.54187
_diffrn_reflns_av_R_equivalents 0.0384
_diffrn_reflns_av_unetI/netI 0.0362
_diffrn_reflns_Laue_measured_fraction_full 0.981
_diffrn_reflns_Laue_measured_fraction_max 0.979
_diffrn_reflns_limit_h_max 11
_diffrn_reflns_limit_h_min -12
_diffrn_reflns_limit_k_max 14
_diffrn_reflns_limit_k_min -14
_diffrn_reflns_limit_l_max 16
_diffrn_reflns_limit_l_min -15
_diffrn_reflns_number 15911
_diffrn_reflns_point_group_measured_fraction_full 0.981
_diffrn_reflns_point_group_measured_fraction_max 0.979
_diffrn_reflns_theta_full 67.687
_diffrn_reflns_theta_max 68.241
_diffrn_reflns_theta_min 3.937
_diffrn_standards_number 0
_exptl_absorpt_coefficient_mu 9.491
_exptl_absorpt_correction_T_max 0.524
_exptl_absorpt_correction_T_min 0.267
_exptl_absorpt_correction_type multi-scan
_exptl_absorpt_process_details 'ABSCOR (Rigaku, 1995)'
_exptl_crystal_colour black
_exptl_crystal_density_diffrn 1.524
_exptl_crystal_density_method 'not measured'
_exptl_crystal_description needle
_exptl_crystal_F_000 636.00
_exptl_crystal_size_max 0.231
_exptl_crystal_size_mid 0.100
_exptl_crystal_size_min 0.068
_refine_diff_density_max 1.39
_refine_diff_density_min -0.48
_refine_ls_extinction_method none
_refine_ls_goodness_of_fit_ref 1.077
_refine_ls_hydrogen_treatment constr
_refine_ls_number_parameters 356
_refine_ls_number_reflns 4921
_refine_ls_number_restraints 0
_refine_ls_R_factor_all 0.0365
_refine_ls_R_factor_gt 0.0357
_refine_ls_shift/su_max 0.003
_refine_ls_structure_factor_coef Fsqd
_refine_ls_weighting_details 'w = 1/[\s^2^(Fo^2^)+(0.0480P)^2^+2.5835P] where P=(Fo^2^+2Fc^2^)/3'
_refine_ls_weighting_scheme calc
_refine_ls_wR_factor_gt 0.0915
_refine_ls_wR_factor_ref 0.0920
_reflns_Friedel_coverage 0.000
_reflns_number_gt 4816
_reflns_number_total 4921
_reflns_threshold_expression F^2^>2.0\s(F^2^)
_cod_data_source_file d1ob01270c2.cif
_cod_data_source_block yasuda20191211
_cod_depositor_comments 'Adding full bibliography for 7158245--7158249.cif.'
_cod_database_code 7158248

loop_
_space_group_symop_id
_space_group_symop_operation_xyz
1 +X,+Y,+Z
2 -X,-Y,-Z

loop_
_atom_site_label
_atom_site_type_symbol
_atom_site_fract_x
_atom_site_fract_y
_atom_site_fract_z
_atom_site_U_iso_or_equiv
_atom_site_adp_type
_atom_site_occupancy
_atom_site_site_symmetry_order
_atom_site_calc_flag
_atom_site_refinement_flags_posn
_atom_site_refinement_flags_adp
_atom_site_refinement_flags_occupancy
_atom_site_disorder_assembly
_atom_site_disorder_group
I1 I 0.95955(2) 0.76793(2) 1.42778(2) 0.02256(9) Uani 1 1 d . . . . .
O1 O 0.3197(3) -0.0019(2) 0.7606(2) 0.0252(5) Uani 1 1 d . . . . .
O2 O 0.5487(2) 0.3555(2) 1.4796(2) 0.0207(5) Uani 1 1 d . . . . .
O3 O 0.7083(3) 0.0055(2) 0.5961(2) 0.0214(5) Uani 1 1 d . . . . .
O35 O 0.9261(3) 0.9031(2) 0.8413(2) 0.0232(5) Uani 1 1 d . . . . .
C2 C 0.8665(3) 0.6293(3) 1.2525(3) 0.0135(6) Uani 1 1 d . . . . .
C3 C 0.7974(3) 0.4713(3) 1.3869(3) 0.0164(6) Uani 1 1 d . . . . .
H3 H 0.8977 0.4981 1.4156 0.020 Uiso 1 1 calc R U . . .
C4 C 0.8355(3) 0.6052(3) 0.9138(3) 0.0125(6) Uani 1 1 d . . . . .
C5 C 0.5050(3) 0.3939(3) 1.3060(3) 0.0157(6) Uani 1 1 d . . . . .
H5 H 0.4047 0.3679 1.2783 0.019 Uiso 1 1 calc R U . . .
C6 C 0.5628(3) 0.4331(3) 1.2426(3) 0.0153(6) Uani 1 1 d . . . . .
H6 H 0.5007 0.4336 1.1713 0.018 Uiso 1 1 calc R U . . .
C7 C 0.7886(3) 0.1558(3) 0.7945(3) 0.0153(6) Uani 1 1 d . . . . .
H7 H 0.8156 0.0922 0.8178 0.018 Uiso 1 1 calc R U . . .
C8 C 0.7094(3) 0.4718(3) 1.2798(3) 0.0134(6) Uani 1 1 d . . . . .
C9 C 0.7037(3) 0.3403(3) 0.7269(3) 0.0148(6) Uani 1 1 d . . . . .
H9 H 0.6724 0.4027 0.7031 0.018 Uiso 1 1 calc R U . . .
C10 C 0.9066(3) 0.5923(3) 0.8380(3) 0.0140(6) Uani 1 1 d . . . . .
H10 H 0.9327 0.5152 0.8034 0.017 Uiso 1 1 calc R U . . .
C11 C 0.4030(3) 0.2130(3) 0.8337(3) 0.0174(6) Uani 1 1 d . . . . .
H11 H 0.3212 0.2112 0.7715 0.021 Uiso 1 1 calc R U . . .
C12 C 0.7696(3) 0.3726(3) 0.8486(3) 0.0127(6) Uani 1 1 d . . . . .
C13 C 0.8010(3) 0.5281(3) 1.0526(3) 0.0123(6) Uani 1 1 d . . . . .
C14 C 0.5940(3) 0.3928(3) 1.4102(3) 0.0155(6) Uani 1 1 d . . . . .
C15 C 0.5015(3) 0.3250(3) 0.9134(3) 0.0155(6) Uani 1 1 d . . . . .
H15 H 0.4869 0.3991 0.9048 0.019 Uiso 1 1 calc R U . . .
C16 C 0.8831(3) 0.6421(3) 1.1610(3) 0.0133(6) Uani 1 1 d . . . . .
H16 H 0.9382 0.7126 1.1664 0.016 Uiso 1 1 calc R U . . .
C17 C 0.7408(3) 0.4328(3) 1.4511(3) 0.0169(6) Uani 1 1 d . . . . .
H17 H 0.8021 0.4335 1.5233 0.020 Uiso 1 1 calc R U . . .
C18 C 0.6220(3) 0.3302(3) 1.0064(3) 0.0134(6) Uani 1 1 d . . . . .
C19 C 0.8001(3) 0.5017(3) 0.9414(3) 0.0127(6) Uani 1 1 d . . . . .
C20 C 0.7975(3) 0.7202(3) 0.9622(3) 0.0150(6) Uani 1 1 d . . . . .
H20 H 0.7483 0.7315 1.0132 0.018 Uiso 1 1 calc R U . . .
C21 C 0.8119(3) 0.2762(3) 0.8793(3) 0.0132(6) Uani 1 1 d . . . . .
H21 H 0.8578 0.2953 0.9610 0.016 Uiso 1 1 calc R U . . .
C22 C 0.6831(3) 0.2200(3) 0.6406(3) 0.0158(6) Uani 1 1 d . . . . .
H22 H 0.6404 0.2009 0.5586 0.019 Uiso 1 1 calc R U . . .
C23 C 0.7299(3) 0.4487(3) 1.0883(3) 0.0129(6) Uani 1 1 d . . . . .
C24 C 0.5418(4) 0.1070(3) 0.9368(3) 0.0193(7) Uani 1 1 d . . . . .
H24 H 0.5562 0.0326 0.9449 0.023 Uiso 1 1 calc R U . . .
C25 C 0.9016(3) 0.8023(3) 0.8620(3) 0.0164(6) Uani 1 1 d . . . . .
C26 C 0.8304(4) 0.8171(3) 0.9371(3) 0.0176(6) Uani 1 1 d . . . . .
H26 H 0.8043 0.8944 0.9712 0.021 Uiso 1 1 calc R U . . .
C27 C 0.7680(3) 0.5114(3) 1.2097(3) 0.0135(6) Uani 1 1 d . . . . .
C28 C 0.9398(3) 0.6894(3) 0.8124(3) 0.0157(6) Uani 1 1 d . . . . .
H28 H 0.9885 0.6787 0.7612 0.019 Uiso 1 1 calc R U . . .
C29 C 0.7251(3) 0.1267(3) 0.6739(3) 0.0155(6) Uani 1 1 d . . . . .
C30 C 0.6392(3) 0.2204(3) 1.0173(3) 0.0168(6) Uani 1 1 d . . . . .
H30 H 0.7194 0.2227 1.0811 0.020 Uiso 1 1 calc R U . . .
C31 C 0.4227(3) 0.1038(3) 0.8440(3) 0.0178(7) Uani 1 1 d . . . . .
C32 C 0.4011(4) 0.2987(3) 1.4339(3) 0.0229(7) Uani 1 1 d . . . . .
H32A H 0.3763 0.2221 1.3597 0.028 Uiso 1 1 calc R U . . .
H32B H 0.3433 0.3573 1.4183 0.028 Uiso 1 1 calc R U . . .
H32C H 0.3825 0.2777 1.4925 0.028 Uiso 1 1 calc R U . . .
C33 C 0.3604(4) -0.1190(3) 0.7378(4) 0.0302(8) Uani 1 1 d . . . . .
H33A H 0.4483 -0.1156 0.7240 0.036 Uiso 1 1 calc R U . . .
H33B H 0.2845 -0.1859 0.6672 0.036 Uiso 1 1 calc R U . . .
H33C H 0.3765 -0.1360 0.8066 0.036 Uiso 1 1 calc R U . . .
C34 C 0.6662(4) -0.0237(3) 0.4730(3) 0.0235(7) Uani 1 1 d . . . . .
H34A H 0.5724 -0.0055 0.4433 0.028 Uiso 1 1 calc R U . . .
H34B H 0.6614 -0.1128 0.4273 0.028 Uiso 1 1 calc R U . . .
H34C H 0.7361 0.0272 0.4641 0.028 Uiso 1 1 calc R U . . .
C36 C 0.9966(5) 0.8922(4) 0.7631(4) 0.0314(9) Uani 1 1 d . . . . .
H36A H 1.0061 0.9702 0.7551 0.038 Uiso 1 1 calc R U . . .
H36B H 0.9406 0.8222 0.6847 0.038 Uiso 1 1 calc R U . . .
H36C H 1.0913 0.8769 0.7958 0.038 Uiso 1 1 calc R U . . .

loop_
_atom_site_aniso_label
_atom_site_aniso_U_11
_atom_site_aniso_U_22
_atom_site_aniso_U_33
_atom_site_aniso_U_23
_atom_site_aniso_U_13
_atom_site_aniso_U_12
I1 0.02556(14) 0.02367(15) 0.01325(13) 0.00528(10) 0.00576(9) 0.00287(9)
O1 0.0258(13) 0.0148(12) 0.0230(13) 0.0010(10) 0.0059(10) -0.0004(10)
O2 0.0220(12) 0.0292(13) 0.0183(12) 0.0172(11) 0.0085(10) 0.0054(10)
O3 0.0354(14) 0.0135(12) 0.0130(11) 0.0042(9) 0.0088(10) 0.0061(10)
O35 0.0344(14) 0.0177(12) 0.0274(13) 0.0150(11) 0.0174(11) 0.0058(10)
C2 0.0138(14) 0.0143(16) 0.0085(14) 0.0032(12) 0.0018(12) 0.0052(12)
C3 0.0155(15) 0.0194(17) 0.0129(15) 0.0084(13) 0.0025(12) 0.0042(13)
C4 0.0100(14) 0.0148(16) 0.0087(14) 0.0054(12) -0.0005(11) -0.0004(12)
C5 0.0174(15) 0.0156(16) 0.0152(15) 0.0080(13) 0.0062(13) 0.0054(13)
C6 0.0179(15) 0.0187(16) 0.0103(15) 0.0085(13) 0.0040(12) 0.0059(13)
C7 0.0189(15) 0.0150(16) 0.0158(16) 0.0101(13) 0.0072(13) 0.0045(13)
C8 0.0176(15) 0.0125(15) 0.0088(14) 0.0045(12) 0.0041(12) 0.0038(12)
C9 0.0165(15) 0.0166(16) 0.0135(15) 0.0089(13) 0.0055(12) 0.0033(12)
C10 0.0144(14) 0.0145(16) 0.0100(14) 0.0046(12) 0.0024(12) 0.0031(12)
C11 0.0168(15) 0.0197(17) 0.0118(15) 0.0037(13) 0.0052(13) 0.0057(13)
C12 0.0130(14) 0.0143(16) 0.0117(15) 0.0059(13) 0.0060(12) 0.0030(12)
C13 0.0135(14) 0.0135(15) 0.0123(15) 0.0077(12) 0.0051(12) 0.0057(12)
C14 0.0215(16) 0.0135(16) 0.0158(16) 0.0084(13) 0.0097(13) 0.0056(13)
C15 0.0200(16) 0.0161(16) 0.0138(15) 0.0072(13) 0.0093(13) 0.0081(13)
C16 0.0143(14) 0.0151(16) 0.0135(15) 0.0087(13) 0.0058(12) 0.0062(12)
C17 0.0193(16) 0.0203(17) 0.0093(15) 0.0084(13) 0.0013(12) 0.0049(13)
C18 0.0151(14) 0.0169(16) 0.0110(14) 0.0068(13) 0.0075(12) 0.0048(12)
C19 0.0115(14) 0.0145(16) 0.0130(15) 0.0074(13) 0.0040(12) 0.0043(12)
C20 0.0167(15) 0.0150(16) 0.0124(15) 0.0060(13) 0.0050(12) 0.0030(12)
C21 0.0136(14) 0.0169(16) 0.0111(14) 0.0083(13) 0.0047(12) 0.0028(12)
C22 0.0187(15) 0.0181(16) 0.0091(14) 0.0060(13) 0.0041(12) 0.0025(13)
C23 0.0149(14) 0.0147(16) 0.0111(15) 0.0077(13) 0.0046(12) 0.0050(12)
C24 0.0254(17) 0.0172(17) 0.0211(17) 0.0118(14) 0.0115(14) 0.0055(14)
C25 0.0184(15) 0.0158(16) 0.0141(15) 0.0095(13) 0.0026(12) -0.0007(13)
C26 0.0226(16) 0.0142(16) 0.0162(16) 0.0067(13) 0.0078(13) 0.0051(13)
C27 0.0135(14) 0.0150(16) 0.0141(15) 0.0085(13) 0.0049(12) 0.0061(12)
C28 0.0176(15) 0.0198(17) 0.0108(15) 0.0084(13) 0.0053(12) 0.0037(13)
C29 0.0162(15) 0.0130(16) 0.0143(16) 0.0041(13) 0.0055(12) 0.0012(12)
C30 0.0181(15) 0.0201(17) 0.0140(15) 0.0106(14) 0.0048(13) 0.0031(13)
C31 0.0202(16) 0.0155(16) 0.0155(16) 0.0028(13) 0.0098(13) 0.0013(13)
C32 0.0255(18) 0.0261(19) 0.0255(18) 0.0173(16) 0.0127(15) 0.0053(15)
C33 0.041(2) 0.0152(18) 0.030(2) 0.0066(16) 0.0135(17) 0.0026(16)
C34 0.0346(19) 0.0168(17) 0.0147(17) 0.0014(14) 0.0122(15) 0.0025(15)
C36 0.044(2) 0.031(2) 0.043(2) 0.0279(19) 0.029(2) 0.0128(18)

loop_
_atom_type_symbol
_atom_type_description
_atom_type_scat_dispersion_real
_atom_type_scat_dispersion_imag
_atom_type_scat_source
C C 0.0181 0.0091
;
International Tables for Crystallography
(Vol. C, Tables 4.2.6.8 and 6.1.1.4)
;
H H 0.0000 0.0000
;
International Tables for Crystallography
(Vol. C, Table 6.1.1.4)
;
O O 0.0492 0.0322
;
International Tables for Crystallography
(Vol. C, Tables 4.2.6.8 and 6.1.1.4)
;
I I -0.3257 6.8362
;
International Tables for Crystallography
(Vol. C, Tables 4.2.6.8 and 6.1.1.4)
;

loop_
_geom_angle_atom_site_label_1
_geom_angle_atom_site_label_2
_geom_angle_atom_site_label_3
_geom_angle
_geom_angle_site_symmetry_1
_geom_angle_site_symmetry_3
_geom_angle_publ_flag
C31 O1 C33 116.9(3) . . ?
C14 O2 C32 117.7(2) . . ?
C29 O3 C34 117.6(2) . . ?
C25 O35 C36 117.8(3) . . ?
C16 C2 C27 110.9(3) . . ?
C16 C2 I1 123.2(2) . . ?
C27 C2 I1 125.8(2) . . ?
C17 C3 C8 121.3(3) . . ?
C17 C3 H3 119.3 . . ?
C8 C3 H3 119.3 . . ?
C10 C4 C20 117.4(3) . . ?
C10 C4 C19 121.7(3) . . ?
C20 C4 C19 120.9(3) . . ?
C6 C5 C14 119.7(3) . . ?
C6 C5 H5 120.2 . . ?
C14 C5 H5 120.2 . . ?
C5 C6 C8 122.2(3) . . ?
C5 C6 H6 118.9 . . ?
C8 C6 H6 118.9 . . ?
C21 C7 C29 120.0(3) . . ?
C21 C7 H7 120.0 . . ?
C29 C7 H7 120.0 . . ?
C6 C8 C3 117.0(3) . . ?
C6 C8 C27 121.0(3) . . ?
C3 C8 C27 122.0(3) . . ?
C22 C9 C12 121.6(3) . . ?
C22 C9 H9 119.2 . . ?
C12 C9 H9 119.2 . . ?
C28 C10 C4 121.6(3) . . ?
C28 C10 H10 119.2 . . ?
C4 C10 H10 119.2 . . ?
C31 C11 C15 120.6(3) . . ?
C31 C11 H11 119.7 . . ?
C15 C11 H11 119.7 . . ?
C9 C12 C21 117.0(3) . . ?
C9 C12 C19 122.3(3) . . ?
C21 C12 C19 120.6(3) . . ?
C19 C13 C16 124.7(3) . . ?
C19 C13 C23 128.9(3) . . ?
C16 C13 C23 106.3(3) . . ?
O2 C14 C5 124.6(3) . . ?
O2 C14 C17 115.6(3) . . ?
C5 C14 C17 119.7(3) . . ?
C11 C15 C18 120.8(3) . . ?
C11 C15 H15 119.6 . . ?
C18 C15 H15 119.6 . . ?
C2 C16 C13 107.5(3) . . ?
C2 C16 H16 126.2 . . ?
C13 C16 H16 126.2 . . ?
C3 C17 C14 120.1(3) . . ?
C3 C17 H17 119.9 . . ?
C14 C17 H17 119.9 . . ?
C30 C18 C15 118.1(3) . . ?
C30 C18 C23 121.2(3) . . ?
C15 C18 C23 120.6(3) . . ?
C13 C19 C12 122.3(3) . . ?
C13 C19 C4 120.1(3) . . ?
C12 C19 C4 117.6(3) . . ?
C26 C20 C4 121.2(3) . . ?
C26 C20 H20 119.4 . . ?
C4 C20 H20 119.4 . . ?
C7 C21 C12 121.9(3) . . ?
C7 C21 H21 119.1 . . ?
C12 C21 H21 119.1 . . ?
C9 C22 C29 119.9(3) . . ?
C9 C22 H22 120.0 . . ?
C29 C22 H22 120.0 . . ?
C27 C23 C13 108.3(3) . . ?
C27 C23 C18 125.6(3) . . ?
C13 C23 C18 125.8(3) . . ?
C30 C24 C31 119.3(3) . . ?
C30 C24 H24 120.4 . . ?
C31 C24 H24 120.4 . . ?
O35 C25 C28 124.9(3) . . ?
O35 C25 C26 115.4(3) . . ?
C28 C25 C26 119.7(3) . . ?
C20 C26 C25 120.3(3) . . ?
C20 C26 H26 119.8 . . ?
C25 C26 H26 119.8 . . ?
C23 C27 C2 106.9(3) . . ?
C23 C27 C8 126.1(3) . . ?
C2 C27 C8 126.7(3) . . ?
C10 C28 C25 119.8(3) . . ?
C10 C28 H28 120.1 . . ?
C25 C28 H28 120.1 . . ?
O3 C29 C22 124.5(3) . . ?
O3 C29 C7 115.9(3) . . ?
C22 C29 C7 119.6(3) . . ?
C18 C30 C24 121.6(3) . . ?
C18 C30 H30 119.2 . . ?
C24 C30 H30 119.2 . . ?
O1 C31 C11 116.1(3) . . ?
O1 C31 C24 124.3(3) . . ?
C11 C31 C24 119.6(3) . . ?
O2 C32 H32A 109.5 . . ?
O2 C32 H32B 109.5 . . ?
H32A C32 H32B 109.5 . . ?
O2 C32 H32C 109.5 . . ?
H32A C32 H32C 109.5 . . ?
H32B C32 H32C 109.5 . . ?
O1 C33 H33A 109.5 . . ?
O1 C33 H33B 109.5 . . ?
H33A C33 H33B 109.5 . . ?
O1 C33 H33C 109.5 . . ?
H33A C33 H33C 109.5 . . ?
H33B C33 H33C 109.5 . . ?
O3 C34 H34A 109.5 . . ?
O3 C34 H34B 109.5 . . ?
H34A C34 H34B 109.5 . . ?
O3 C34 H34C 109.5 . . ?
H34A C34 H34C 109.5 . . ?
H34B C34 H34C 109.5 . . ?
O35 C36 H36A 109.5 . . ?
O35 C36 H36B 109.5 . . ?
H36A C36 H36B 109.5 . . ?
O35 C36 H36C 109.5 . . ?
H36A C36 H36C 109.5 . . ?
H36B C36 H36C 109.5 . . ?

loop_
_geom_bond_atom_site_label_1
_geom_bond_atom_site_label_2
_geom_bond_distance
_geom_bond_site_symmetry_2
_geom_bond_publ_flag
I1 C2 2.081(3) . ?
O1 C31 1.369(4) . ?
O1 C33 1.424(4) . ?
O2 C14 1.366(4) . ?
O2 C32 1.430(4) . ?
O3 C29 1.360(4) . ?
O3 C34 1.432(4) . ?
O35 C25 1.365(4) . ?
O35 C36 1.429(4) . ?
C2 C16 1.352(4) . ?
C2 C27 1.459(4) . ?
C3 C17 1.379(5) . ?
C3 C8 1.409(4) . ?
C3 H3 0.9500 . ?
C4 C10 1.401(4) . ?
C4 C20 1.405(4) . ?
C4 C19 1.482(4) . ?
C5 C6 1.383(4) . ?
C5 C14 1.384(4) . ?
C5 H5 0.9500 . ?
C6 C8 1.395(4) . ?
C6 H6 0.9500 . ?
C7 C21 1.372(5) . ?
C7 C29 1.395(4) . ?
C7 H7 0.9500 . ?
C8 C27 1.470(4) . ?
C9 C22 1.383(5) . ?
C9 C12 1.402(4) . ?
C9 H9 0.9500 . ?
C10 C28 1.387(4) . ?
C10 H10 0.9500 . ?
C11 C31 1.381(5) . ?
C11 C15 1.385(5) . ?
C11 H11 0.9500 . ?
C12 C21 1.409(4) . ?
C12 C19 1.471(4) . ?
C13 C19 1.385(4) . ?
C13 C16 1.456(4) . ?
C13 C23 1.473(4) . ?
C14 C17 1.392(5) . ?
C15 C18 1.398(4) . ?
C15 H15 0.9500 . ?
C16 H16 0.9500 . ?
C17 H17 0.9500 . ?
C18 C30 1.388(4) . ?
C18 C23 1.477(4) . ?
C20 C26 1.380(5) . ?
C20 H20 0.9500 . ?
C21 H21 0.9500 . ?
C22 C29 1.392(4) . ?
C22 H22 0.9500 . ?
C23 C27 1.379(4) . ?
C24 C30 1.392(5) . ?
C24 C31 1.396(5) . ?
C24 H24 0.9500 . ?
C25 C28 1.388(5) . ?
C25 C26 1.391(5) . ?
C26 H26 0.9500 . ?
C28 H28 0.9500 . ?
C30 H30 0.9500 . ?
C32 H32A 0.9800 . ?
C32 H32B 0.9800 . ?
C32 H32C 0.9800 . ?
C33 H33A 0.9800 . ?
C33 H33B 0.9800 . ?
C33 H33C 0.9800 . ?
C34 H34A 0.9800 . ?
C34 H34B 0.9800 . ?
C34 H34C 0.9800 . ?
C36 H36A 0.9800 . ?
C36 H36B 0.9800 . ?
C36 H36C 0.9800 . ?

loop_
_geom_torsion_atom_site_label_1
_geom_torsion_atom_site_label_2
_geom_torsion_atom_site_label_3
_geom_torsion_atom_site_label_4
_geom_torsion
_geom_torsion_site_symmetry_1
_geom_torsion_site_symmetry_2
_geom_torsion_site_symmetry_3
_geom_torsion_site_symmetry_4
_geom_torsion_publ_flag
C14 C5 C6 C8 0.1(5) . . . . ?
C5 C6 C8 C3 -0.9(5) . . . . ?
C5 C6 C8 C27 179.1(3) . . . . ?
C17 C3 C8 C6 0.7(5) . . . . ?
C17 C3 C8 C27 -179.3(3) . . . . ?
C20 C4 C10 C28 0.6(4) . . . . ?
C19 C4 C10 C28 -179.9(3) . . . . ?
C22 C9 C12 C21 -1.0(4) . . . . ?
C22 C9 C12 C19 176.2(3) . . . . ?
C32 O2 C14 C5 8.4(5) . . . . ?
C32 O2 C14 C17 -172.1(3) . . . . ?
C6 C5 C14 O2 -179.7(3) . . . . ?
C6 C5 C14 C17 0.9(5) . . . . ?
C31 C11 C15 C18 -0.6(5) . . . . ?
C27 C2 C16 C13 -3.1(3) . . . . ?
I1 C2 C16 C13 -178.94(19) . . . . ?
C19 C13 C16 C2 -174.8(3) . . . . ?
C23 C13 C16 C2 2.1(3) . . . . ?
C8 C3 C17 C14 0.2(5) . . . . ?
O2 C14 C17 C3 179.4(3) . . . . ?
C5 C14 C17 C3 -1.1(5) . . . . ?
C11 C15 C18 C30 -0.7(4) . . . . ?
C11 C15 C18 C23 177.4(3) . . . . ?
C16 C13 C19 C12 153.3(3) . . . . ?
C23 C13 C19 C12 -22.8(5) . . . . ?
C16 C13 C19 C4 -24.5(4) . . . . ?
C23 C13 C19 C4 159.3(3) . . . . ?
C9 C12 C19 C13 149.2(3) . . . . ?
C21 C12 C19 C13 -33.6(4) . . . . ?
C9 C12 C19 C4 -32.9(4) . . . . ?
C21 C12 C19 C4 144.3(3) . . . . ?
C10 C4 C19 C13 146.3(3) . . . . ?
C20 C4 C19 C13 -34.2(4) . . . . ?
C10 C4 C19 C12 -31.6(4) . . . . ?
C20 C4 C19 C12 147.8(3) . . . . ?
C10 C4 C20 C26 -0.7(4) . . . . ?
C19 C4 C20 C26 179.9(3) . . . . ?
C29 C7 C21 C12 1.9(5) . . . . ?
C9 C12 C21 C7 -0.7(4) . . . . ?
C19 C12 C21 C7 -178.0(3) . . . . ?
C12 C9 C22 C29 1.6(5) . . . . ?
C19 C13 C23 C27 176.4(3) . . . . ?
C16 C13 C23 C27 -0.3(3) . . . . ?
C19 C13 C23 C18 -10.8(5) . . . . ?
C16 C13 C23 C18 172.5(3) . . . . ?
C30 C18 C23 C27 -62.8(4) . . . . ?
C15 C18 C23 C27 119.2(3) . . . . ?
C30 C18 C23 C13 125.6(3) . . . . ?
C15 C18 C23 C13 -52.4(4) . . . . ?
C36 O35 C25 C28 -0.1(5) . . . . ?
C36 O35 C25 C26 -178.9(3) . . . . ?
C4 C20 C26 C25 0.4(5) . . . . ?
O35 C25 C26 C20 178.7(3) . . . . ?
C28 C25 C26 C20 -0.1(5) . . . . ?
C13 C23 C27 C2 -1.5(3) . . . . ?
C18 C23 C27 C2 -174.3(3) . . . . ?
C13 C23 C27 C8 173.1(3) . . . . ?
C18 C23 C27 C8 0.3(5) . . . . ?
C16 C2 C27 C23 3.0(3) . . . . ?
I1 C2 C27 C23 178.6(2) . . . . ?
C16 C2 C27 C8 -171.6(3) . . . . ?
I1 C2 C27 C8 4.1(4) . . . . ?
C6 C8 C27 C23 -47.1(4) . . . . ?
C3 C8 C27 C23 133.0(3) . . . . ?
C6 C8 C27 C2 126.4(3) . . . . ?
C3 C8 C27 C2 -53.5(4) . . . . ?
C4 C10 C28 C25 -0.3(5) . . . . ?
O35 C25 C28 C10 -178.6(3) . . . . ?
C26 C25 C28 C10 0.1(5) . . . . ?
C34 O3 C29 C22 10.6(5) . . . . ?
C34 O3 C29 C7 -169.7(3) . . . . ?
C9 C22 C29 O3 179.3(3) . . . . ?
C9 C22 C29 C7 -0.4(5) . . . . ?
C21 C7 C29 O3 178.9(3) . . . . ?
C21 C7 C29 C22 -1.3(5) . . . . ?
C15 C18 C30 C24 1.5(5) . . . . ?
C23 C18 C30 C24 -176.6(3) . . . . ?
C31 C24 C30 C18 -1.0(5) . . . . ?
C33 O1 C31 C11 155.6(3) . . . . ?
C33 O1 C31 C24 -25.2(5) . . . . ?
C15 C11 C31 O1 -179.7(3) . . . . ?
C15 C11 C31 C24 1.1(5) . . . . ?
C30 C24 C31 O1 -179.4(3) . . . . ?
C30 C24 C31 C11 -0.3(5) . . . . ?
